data_1532629
loop_
_publ_author_name
'Crumpton, T.E.'
'Francesconi, M.G.'
'Greaves, C.'

_publ_section_title
;
 The structural chemistry of Bi14 M O24 (M = Cr, Mo, W) phases: bismuth
 oxides containing discrete M O4 tetrahedra
;
_journal_name_full 'Journal of Solid State Chemistry'
_journal_page_first 197
_journal_page_last 206
_journal_volume 175
_journal_year 2003
_chemical_formula_sum 'Bi14 O24 W'
_chemical_name_systematic 'Bi14 W O24'
_space_group_IT_number 12
_symmetry_space_group_name_Hall '-C 2y'
_symmetry_space_group_name_H-M 'C 1 2/m 1'
_cell_angle_alpha 90
_cell_angle_beta 134.4805
_cell_angle_gamma 90
_cell_formula_units_Z 2
_cell_length_a 12.21
_cell_length_b 17.3652
_cell_length_c 8.646
_cell_volume 1307.970
_citation_journal_id_ASTM JSSCBI
_cod_data_source_file Crumpton_JSSCBI_2003_183.cif
_cod_data_source_block Bi14O24W1
_cod_original_cell_volume 1307.97
_cod_original_formula_sum 'Bi14 O24 W1'
_cod_database_code 1532629

loop_
_symmetry_equiv_pos_as_xyz
x,y,z
-x,y,-z
-x,-y,-z
x,-y,z
x+1/2,y+1/2,z
-x+1/2,y+1/2,-z
-x+1/2,-y+1/2,-z
x+1/2,-y+1/2,z

loop_
_atom_site_label
_atom_site_type_symbol
_atom_site_fract_x
_atom_site_fract_y
_atom_site_fract_z
_atom_site_occupancy
_atom_site_U_iso_or_equiv
O5 O-2 0.6243 0.0772 0.9483 1 0.0
O8 O-2 0.21 0 0.22 0.5 0.0
O1 O-2 0 0.1237 0.5 1 0.0
O9 O-2 0.934 0 0.754 0.5 0.0
Bi5 Bi+3 0.5 0.1588 0 1 0.0
Bi2 Bi+3 0.7874 0 0.2262 1 0.0
O7 O-2 0.981 0.1203 0.995 0.25 0.0
O2 O-2 0.5 0.1235 0.5 1 0.0
O10 O-2 0.916 0.023 0.073 0.25 0.0
O6 O-2 0.6775 0.0757 0.304 1 0.0
O3 O-2 0.2541 0.26 0.3282 1 0.0
Bi1 Bi+3 0.4432 0 0.6572 1 0.0
O4 O-2 0.9266 0.2588 0.1781 1 0.0
Bi4 Bi+3 0.7 0.1698 0.8046 1 0.0
Bi3 Bi+3 0.106 0.1691 0.4058 1 0.0
W1 W+6 0 0.0183 0 0.5 0.0
